data_8107303
loop_
_publ_author_name
'Chen, Yang'
'Xiao, Tao'
'Liu, Feng'
'Yan, Xiaolong'

_publ_section_title
;
 Synthesis and crystal structure of
 2-(2-oxo-2-(thiophen-2-yl)ethyl)-4H-chromen-4-one, C15H10O3S
;
_journal_issue 6
_journal_name_full 'Zeitschrift f\"ur Kristallographie - New Crystal Structures'
_journal_page_first 1097
_journal_page_last 1099
_journal_paper_doi 10.1515/ncrs-2022-0371
_journal_volume 237
_journal_year 2022
_chemical_formula_sum 'C30 H20 O6 S2'
_chemical_formula_weight 540.58
_space_group_crystal_system monoclinic
_space_group_IT_number 14
_space_group_name_Hall '-P 2ybc'
_space_group_name_H-M_alt 'P 1 21/c 1'
_atom_sites_solution_hydrogens geom
_audit_creation_method SHELXL-2014/7
_cell_angle_alpha 90
_cell_angle_beta 113.589(7)
_cell_angle_gamma 90
_cell_formula_units_Z 4
_cell_length_a 12.391(5)
_cell_length_b 21.034(8)
_cell_length_c 10.777(4)
_cell_measurement_reflns_used 4329
_cell_measurement_temperature 296(2)
_cell_measurement_theta_max 29.450
_cell_measurement_theta_min 2.266
_cell_volume 2574.1(17)
_computing_structure_refinement 'SHELXL-2014/7 (Sheldrick, 2014)'
_diffrn_ambient_temperature 296(2)
_diffrn_measured_fraction_theta_full 0.995
_diffrn_measured_fraction_theta_max 0.989
_diffrn_measurement_device_type 'Bruker APEX-II CCD'
_diffrn_measurement_method '\f and \w scans'
_diffrn_radiation_type MoK\a
_diffrn_radiation_wavelength 0.71073
_diffrn_reflns_av_R_equivalents 0.0824
_diffrn_reflns_av_unetI/netI 0.0808
_diffrn_reflns_Laue_measured_fraction_full 0.995
_diffrn_reflns_Laue_measured_fraction_max 0.989
_diffrn_reflns_limit_h_max 14
_diffrn_reflns_limit_h_min -16
_diffrn_reflns_limit_k_max 27
_diffrn_reflns_limit_k_min -27
_diffrn_reflns_limit_l_max 14
_diffrn_reflns_limit_l_min -12
_diffrn_reflns_number 22478
_diffrn_reflns_point_group_measured_fraction_full 0.995
_diffrn_reflns_point_group_measured_fraction_max 0.989
_diffrn_reflns_theta_full 25.242
_diffrn_reflns_theta_max 27.641
_diffrn_reflns_theta_min 2.038
_exptl_absorpt_coefficient_mu 0.251
_exptl_absorpt_correction_T_max 0.892
_exptl_absorpt_correction_T_min 0.760
_exptl_absorpt_correction_type multi-scan
_exptl_absorpt_process_details '(SADABS; Sheldrick, 2004)'
_exptl_crystal_colour colorless
_exptl_crystal_density_diffrn 1.395
_exptl_crystal_description block
_exptl_crystal_F_000 1120
_exptl_crystal_size_max 0.300
_exptl_crystal_size_mid 0.200
_exptl_crystal_size_min 0.100
_refine_diff_density_max 0.279
_refine_diff_density_min -0.463
_refine_diff_density_rms 0.065
_refine_ls_extinction_coef .
_refine_ls_extinction_method none
_refine_ls_goodness_of_fit_ref 1.006
_refine_ls_hydrogen_treatment constr
_refine_ls_matrix_type full
_refine_ls_number_parameters 343
_refine_ls_number_reflns 5933
_refine_ls_number_restraints 0
_refine_ls_restrained_S_all 1.006
_refine_ls_R_factor_all 0.1226
_refine_ls_R_factor_gt 0.0704
_refine_ls_shift/su_max 0.000
_refine_ls_shift/su_mean 0.000
_refine_ls_structure_factor_coef Fsqd
_refine_ls_weighting_details 'w=1/[\s^2^(Fo^2^)+(0.0700P)^2^+2.0000P] where P=(Fo^2^+2Fc^2^)/3'
_refine_ls_weighting_scheme calc
_refine_ls_wR_factor_gt 0.1666
_refine_ls_wR_factor_ref 0.1988
_reflns_Friedel_coverage 0.000
_reflns_Friedel_fraction_full .
_reflns_Friedel_fraction_max .
_reflns_number_gt 3359
_reflns_number_total 5933
_reflns_threshold_expression 'I > 2\s(I)'
_cod_data_source_file suppl_j_ncrs-2022-0371_suppl.cif
_cod_data_source_block X
_cod_original_cell_volume 2574.1(16)
_cod_original_sg_symbol_H-M 'P 21/c'
_cod_database_code 8107303
_shelx_shelxl_version_number 2014/7
_shelx_space_group_comment
;
The symmetry employed for this shelxl refinement is uniquely defined
by the following loop, which should always be used as a source of
symmetry information in preference to the above space-group names.
They are only intended as comments.
;
_shelx_estimated_absorpt_t_min 0.928
_shelx_estimated_absorpt_t_max 0.975

loop_
_space_group_symop_operation_xyz
'x, y, z'
'-x, y+1/2, -z+1/2'
'-x, -y, -z'
'x, -y-1/2, z-1/2'

loop_
_atom_site_label
_atom_site_type_symbol
_atom_site_fract_x
_atom_site_fract_y
_atom_site_fract_z
_atom_site_U_iso_or_equiv
_atom_site_adp_type
_atom_site_occupancy
_atom_site_site_symmetry_order
_atom_site_calc_flag
_atom_site_refinement_flags_posn
_atom_site_refinement_flags_adp
_atom_site_refinement_flags_occupancy
_atom_site_disorder_assembly
_atom_site_disorder_group
S1 S -0.02165(9) 0.58715(6) 0.34984(12) 0.0787(4) Uani 1 1 d . . . . .
O1 O 0.38585(18) 0.45925(10) 0.7059(2) 0.0451(5) Uani 1 1 d . . . . .
O2 O 0.7018(2) 0.55179(12) 0.8538(3) 0.0627(7) Uani 1 1 d . . . . .
O3 O 0.1955(2) 0.56075(17) 0.5979(3) 0.0834(10) Uani 1 1 d . . . . .
C1 C 0.4113(3) 0.50569(15) 0.6340(3) 0.0428(7) Uani 1 1 d . . . . .
C2 C 0.5125(3) 0.53832(16) 0.6811(3) 0.0456(8) Uani 1 1 d . . . . .
H2A H 0.5231 0.5709 0.6287 0.055 Uiso 1 1 calc R U . . .
C3 C 0.6054(3) 0.52437(15) 0.8108(3) 0.0445(8) Uani 1 1 d . . . . .
C4 C 0.5795(3) 0.47294(14) 0.8868(3) 0.0388(7) Uani 1 1 d . . . . .
C5 C 0.6593(3) 0.45248(17) 1.0130(3) 0.0512(8) Uani 1 1 d . . . . .
H5A H 0.7325 0.4721 1.0527 0.061 Uiso 1 1 calc R U . . .
C6 C 0.6314(4) 0.40386(18) 1.0794(4) 0.0615(10) Uani 1 1 d . . . . .
H6A H 0.6856 0.3905 1.1636 0.074 Uiso 1 1 calc R U . . .
C7 C 0.5221(4) 0.37463(18) 1.0210(4) 0.0619(10) Uani 1 1 d . . . . .
H7A H 0.5039 0.3416 1.0666 0.074 Uiso 1 1 calc R U . . .
C8 C 0.4408(3) 0.39345(16) 0.8975(4) 0.0508(8) Uani 1 1 d . . . . .
H8A H 0.3677 0.3736 0.8588 0.061 Uiso 1 1 calc R U . . .
C9 C 0.4702(3) 0.44313(14) 0.8312(3) 0.0383(7) Uani 1 1 d . . . . .
C10 C 0.3155(3) 0.51322(18) 0.4964(3) 0.0520(9) Uani 1 1 d . . . . .
H10A H 0.2954 0.4716 0.4547 0.062 Uiso 1 1 calc R U . . .
H10B H 0.3453 0.5385 0.4415 0.062 Uiso 1 1 calc R U . . .
C11 C 0.2042(3) 0.54443(17) 0.4945(4) 0.0513(8) Uani 1 1 d . . . . .
C12 C 0.1096(3) 0.55526(16) 0.3611(3) 0.0481(8) Uani 1 1 d . . . . .
C13 C 0.1066(3) 0.54333(17) 0.2350(4) 0.0556(9) Uani 1 1 d . . . . .
H13A H 0.1694 0.5262 0.2197 0.067 Uiso 1 1 calc R U . . .
C14 C -0.0023(4) 0.5599(2) 0.1304(4) 0.0715(12) Uani 1 1 d . . . . .
H14A H -0.0196 0.5548 0.0387 0.086 Uiso 1 1 calc R U . . .
C15 C -0.0779(4) 0.5840(2) 0.1791(5) 0.0773(13) Uani 1 1 d . . . . .
H15A H -0.1535 0.5976 0.1243 0.093 Uiso 1 1 calc R U . . .
S2 S 0.02856(8) 0.27082(5) 0.32347(12) 0.0654(3) Uani 1 1 d . . . . .
O4 O 0.47417(19) 0.28071(11) 0.2899(2) 0.0490(6) Uani 1 1 d . . . . .
O5 O 0.5275(3) 0.12748(12) 0.0881(3) 0.0671(7) Uani 1 1 d . . . . .
O6 O 0.2282(2) 0.21088(13) 0.2878(4) 0.0851(10) Uani 1 1 d . . . . .
C16 C 0.3850(3) 0.25461(16) 0.1814(3) 0.0448(7) Uani 1 1 d . . . . .
C17 C 0.4002(3) 0.20556(16) 0.1126(4) 0.0495(8) Uani 1 1 d . . . . .
H17A H 0.3360 0.1909 0.0378 0.059 Uiso 1 1 calc R U . . .
C18 C 0.5116(3) 0.17412(16) 0.1489(4) 0.0494(8) Uani 1 1 d . . . . .
C19 C 0.6080(3) 0.20308(16) 0.2661(3) 0.0463(8) Uani 1 1 d . . . . .
C20 C 0.7238(3) 0.18005(19) 0.3170(4) 0.0640(11) Uani 1 1 d . . . . .
H20A H 0.7423 0.1453 0.2758 0.077 Uiso 1 1 calc R U . . .
C21 C 0.8102(4) 0.2081(2) 0.4268(5) 0.0743(12) Uani 1 1 d . . . . .
H21A H 0.8865 0.1921 0.4608 0.089 Uiso 1 1 calc R U . . .
C22 C 0.7832(4) 0.2602(2) 0.4867(5) 0.0729(12) Uani 1 1 d . . . . .
H22A H 0.8425 0.2793 0.5604 0.088 Uiso 1 1 calc R U . . .
C23 C 0.6720(3) 0.2845(2) 0.4406(4) 0.0610(10) Uani 1 1 d . . . . .
H23A H 0.6548 0.3196 0.4817 0.073 Uiso 1 1 calc R U . . .
C24 C 0.5851(3) 0.25505(16) 0.3302(3) 0.0462(8) Uani 1 1 d . . . . .
C25 C 0.2731(3) 0.28920(17) 0.1552(4) 0.0521(9) Uani 1 1 d . . . . .
H25A H 0.2221 0.2858 0.0599 0.063 Uiso 1 1 calc R U . . .
H25B H 0.2904 0.3339 0.1761 0.063 Uiso 1 1 calc R U . . .
C26 C 0.2088(3) 0.26337(16) 0.2388(4) 0.0500(8) Uani 1 1 d . . . . .
C27 C 0.1198(3) 0.30401(16) 0.2549(3) 0.0458(8) Uani 1 1 d . . . . .
C28 C 0.0966(3) 0.36809(17) 0.2296(4) 0.0548(9) Uani 1 1 d . . . . .
H28A H 0.1376 0.3948 0.1950 0.066 Uiso 1 1 calc R U . . .
C29 C 0.0033(4) 0.3876(2) 0.2626(5) 0.0726(12) Uani 1 1 d . . . . .
H29A H -0.0256 0.4290 0.2505 0.087 Uiso 1 1 calc R U . . .
C30 C -0.0404(3) 0.3405(2) 0.3138(4) 0.0690(11) Uani 1 1 d . . . . .
H30B H -0.1023 0.3461 0.3408 0.083 Uiso 1 1 calc R U . . .

loop_
_atom_site_aniso_label
_atom_site_aniso_U_11
_atom_site_aniso_U_22
_atom_site_aniso_U_33
_atom_site_aniso_U_23
_atom_site_aniso_U_13
_atom_site_aniso_U_12
S1 0.0476(6) 0.1017(9) 0.0757(7) -0.0126(6) 0.0130(5) 0.0240(6)
O1 0.0367(11) 0.0488(13) 0.0501(13) -0.0026(11) 0.0177(10) -0.0029(10)
O2 0.0436(13) 0.0593(15) 0.0820(18) 0.0066(14) 0.0219(12) -0.0132(12)
O3 0.0627(17) 0.122(3) 0.0572(17) -0.0172(17) 0.0155(13) 0.0363(17)
C1 0.0397(17) 0.0466(18) 0.0476(18) 0.0011(15) 0.0233(14) 0.0095(14)
C2 0.0452(18) 0.0436(18) 0.054(2) 0.0090(15) 0.0261(15) 0.0060(15)
C3 0.0368(17) 0.0396(17) 0.062(2) 0.0012(15) 0.0250(15) -0.0001(14)
C4 0.0359(15) 0.0366(16) 0.0469(18) -0.0017(14) 0.0197(13) 0.0019(13)
C5 0.0511(19) 0.050(2) 0.0473(19) -0.0023(16) 0.0147(15) 0.0014(16)
C6 0.077(3) 0.059(2) 0.047(2) 0.0100(18) 0.0234(19) 0.012(2)
C7 0.089(3) 0.049(2) 0.063(2) 0.0088(19) 0.046(2) 0.000(2)
C8 0.060(2) 0.0415(18) 0.064(2) -0.0038(17) 0.0381(18) -0.0080(16)
C9 0.0386(16) 0.0375(16) 0.0435(17) 0.0002(13) 0.0214(13) 0.0016(13)
C10 0.0459(18) 0.065(2) 0.0433(18) 0.0002(17) 0.0163(15) 0.0128(16)
C11 0.0439(18) 0.054(2) 0.050(2) -0.0078(17) 0.0130(15) 0.0067(16)
C12 0.0400(17) 0.0446(18) 0.052(2) -0.0057(16) 0.0107(14) 0.0037(14)
C13 0.052(2) 0.050(2) 0.055(2) -0.0018(17) 0.0121(16) 0.0047(16)
C14 0.073(3) 0.066(3) 0.054(2) -0.003(2) 0.003(2) 0.011(2)
C15 0.056(2) 0.070(3) 0.080(3) -0.009(2) -0.001(2) 0.015(2)
S2 0.0465(5) 0.0689(7) 0.0872(8) 0.0183(6) 0.0334(5) 0.0093(4)
O4 0.0401(12) 0.0505(13) 0.0613(15) -0.0102(11) 0.0254(11) 0.0011(10)
O5 0.088(2) 0.0522(15) 0.0798(18) -0.0124(14) 0.0538(16) 0.0010(13)
O6 0.0660(18) 0.0570(16) 0.156(3) 0.0409(19) 0.0696(19) 0.0227(14)
C16 0.0431(17) 0.0457(18) 0.0482(18) 0.0029(15) 0.0210(14) -0.0014(14)
C17 0.052(2) 0.0482(19) 0.0493(19) -0.0031(16) 0.0213(16) -0.0037(16)
C18 0.064(2) 0.0431(18) 0.056(2) 0.0007(16) 0.0401(18) -0.0004(16)
C19 0.0482(19) 0.0451(18) 0.057(2) 0.0079(16) 0.0325(16) 0.0030(15)
C20 0.058(2) 0.064(2) 0.084(3) 0.016(2) 0.043(2) 0.0171(19)
C21 0.043(2) 0.093(3) 0.085(3) 0.027(3) 0.024(2) 0.008(2)
C22 0.051(2) 0.085(3) 0.074(3) 0.006(2) 0.017(2) -0.007(2)
C23 0.051(2) 0.068(2) 0.063(2) -0.006(2) 0.0226(18) -0.0060(18)
C24 0.0439(18) 0.0510(19) 0.0509(19) 0.0027(16) 0.0266(15) -0.0007(15)
C25 0.0438(18) 0.052(2) 0.063(2) 0.0030(17) 0.0228(16) 0.0043(15)
C26 0.0328(16) 0.0460(19) 0.068(2) 0.0082(17) 0.0173(15) 0.0027(14)
C27 0.0338(16) 0.0490(19) 0.0528(19) 0.0019(16) 0.0156(14) 0.0032(14)
C28 0.0474(19) 0.049(2) 0.070(2) 0.0070(18) 0.0255(17) 0.0086(16)
C29 0.065(3) 0.054(2) 0.105(3) 0.003(2) 0.040(2) 0.015(2)
C30 0.051(2) 0.082(3) 0.083(3) -0.003(2) 0.036(2) 0.012(2)

loop_
_atom_type_symbol
_atom_type_description
_atom_type_scat_dispersion_real
_atom_type_scat_dispersion_imag
_atom_type_scat_source
C C 0.0033 0.0016 'International Tables Vol C Tables 4.2.6.8 and 6.1.1.4'
H H 0.0000 0.0000 'International Tables Vol C Tables 4.2.6.8 and 6.1.1.4'
O O 0.0106 0.0060 'International Tables Vol C Tables 4.2.6.8 and 6.1.1.4'
S S 0.1246 0.1234 'International Tables Vol C Tables 4.2.6.8 and 6.1.1.4'

loop_
_geom_angle_atom_site_label_1
_geom_angle_atom_site_label_2
_geom_angle_atom_site_label_3
_geom_angle
_geom_angle_site_symmetry_1
_geom_angle_site_symmetry_3
C15 S1 C12 91.6(2) . .
C1 O1 C9 118.5(2) . .
C2 C1 O1 123.2(3) . .
C2 C1 C10 125.1(3) . .
O1 C1 C10 111.7(3) . .
C1 C2 C3 121.8(3) . .
C1 C2 H2A 119.1 . .
C3 C2 H2A 119.1 . .
O2 C3 C2 123.1(3) . .
O2 C3 C4 121.9(3) . .
C2 C3 C4 115.0(3) . .
C9 C4 C5 118.0(3) . .
C9 C4 C3 119.0(3) . .
C5 C4 C3 123.0(3) . .
C6 C5 C4 120.8(3) . .
C6 C5 H5A 119.6 . .
C4 C5 H5A 119.6 . .
C5 C6 C7 119.9(3) . .
C5 C6 H6A 120.1 . .
C7 C6 H6A 120.1 . .
C8 C7 C6 121.3(3) . .
C8 C7 H7A 119.4 . .
C6 C7 H7A 119.4 . .
C7 C8 C9 118.2(3) . .
C7 C8 H8A 120.9 . .
C9 C8 H8A 120.9 . .
O1 C9 C4 122.4(3) . .
O1 C9 C8 115.8(3) . .
C4 C9 C8 121.8(3) . .
C1 C10 C11 114.6(3) . .
C1 C10 H10A 108.6 . .
C11 C10 H10A 108.6 . .
C1 C10 H10B 108.6 . .
C11 C10 H10B 108.6 . .
H10A C10 H10B 107.6 . .
O3 C11 C12 121.9(3) . .
O3 C11 C10 121.6(3) . .
C12 C11 C10 116.5(3) . .
C13 C12 C11 129.8(3) . .
C13 C12 S1 110.7(3) . .
C11 C12 S1 119.5(3) . .
C12 C13 C14 112.6(4) . .
C12 C13 H13A 123.7 . .
C14 C13 H13A 123.7 . .
C15 C14 C13 112.0(4) . .
C15 C14 H14A 124.0 . .
C13 C14 H14A 124.0 . .
C14 C15 S1 113.1(3) . .
C14 C15 H15A 123.4 . .
S1 C15 H15A 123.4 . .
C30 S2 C27 91.42(19) . .
C16 O4 C24 118.5(3) . .
C17 C16 O4 123.1(3) . .
C17 C16 C25 127.1(3) . .
O4 C16 C25 109.8(3) . .
C16 C17 C18 122.8(3) . .
C16 C17 H17A 118.6 . .
C18 C17 H17A 118.6 . .
O5 C18 C17 124.0(4) . .
O5 C18 C19 122.2(3) . .
C17 C18 C19 113.7(3) . .
C24 C19 C20 117.4(3) . .
C24 C19 C18 119.7(3) . .
C20 C19 C18 122.9(3) . .
C21 C20 C19 120.8(4) . .
C21 C20 H20A 119.6 . .
C19 C20 H20A 119.6 . .
C20 C21 C22 119.6(4) . .
C20 C21 H21A 120.2 . .
C22 C21 H21A 120.2 . .
C23 C22 C21 121.7(4) . .
C23 C22 H22A 119.1 . .
C21 C22 H22A 119.1 . .
C22 C23 C24 118.0(4) . .
C22 C23 H23A 121.0 . .
C24 C23 H23A 121.0 . .
O4 C24 C19 122.1(3) . .
O4 C24 C23 115.5(3) . .
C19 C24 C23 122.4(3) . .
C16 C25 C26 112.5(3) . .
C16 C25 H25A 109.1 . .
C26 C25 H25A 109.1 . .
C16 C25 H25B 109.1 . .
C26 C25 H25B 109.1 . .
H25A C25 H25B 107.8 . .
O6 C26 C27 120.8(3) . .
O6 C26 C25 121.8(3) . .
C27 C26 C25 117.4(3) . .
C28 C27 C26 130.9(3) . .
C28 C27 S2 111.0(3) . .
C26 C27 S2 118.0(3) . .
C27 C28 C29 111.3(3) . .
C27 C28 H28A 124.3 . .
C29 C28 H28A 124.3 . .
C30 C29 C28 113.4(4) . .
C30 C29 H29A 123.3 . .
C28 C29 H29A 123.3 . .
C29 C30 S2 112.9(3) . .
C29 C30 H30B 123.6 . .
S2 C30 H30B 123.6 . .

loop_
_geom_bond_atom_site_label_1
_geom_bond_atom_site_label_2
_geom_bond_distance
_geom_bond_site_symmetry_2
S1 C15 1.688(5) .
S1 C12 1.718(3) .
O1 C1 1.360(4) .
O1 C9 1.380(4) .
O2 C3 1.237(4) .
O3 C11 1.211(4) .
C1 C2 1.339(5) .
C1 C10 1.491(4) .
C2 C3 1.441(5) .
C2 H2A 0.9300 .
C3 C4 1.468(4) .
C4 C9 1.391(4) .
C4 C5 1.392(4) .
C5 C6 1.370(5) .
C5 H5A 0.9300 .
C6 C7 1.388(6) .
C6 H6A 0.9300 .
C7 C8 1.367(5) .
C7 H7A 0.9300 .
C8 C9 1.394(4) .
C8 H8A 0.9300 .
C10 C11 1.521(5) .
C10 H10A 0.9700 .
C10 H10B 0.9700 .
C11 C12 1.465(5) .
C12 C13 1.368(5) .
C13 C14 1.413(5) .
C13 H13A 0.9300 .
C14 C15 1.342(6) .
C14 H14A 0.9300 .
C15 H15A 0.9300 .
S2 C30 1.679(4) .
S2 C27 1.726(4) .
O4 C16 1.362(4) .
O4 C24 1.375(4) .
O5 C18 1.239(4) .
O6 C26 1.206(4) .
C16 C17 1.327(5) .
C16 C25 1.490(5) .
C17 C18 1.436(5) .
C17 H17A 0.9300 .
C18 C19 1.479(5) .
C19 C24 1.382(5) .
C19 C20 1.402(5) .
C20 C21 1.371(6) .
C20 H20A 0.9300 .
C21 C22 1.379(6) .
C21 H21A 0.9300 .
C22 C23 1.363(5) .
C22 H22A 0.9300 .
C23 C24 1.390(5) .
C23 H23A 0.9300 .
C25 C26 1.522(5) .
C25 H25A 0.9700 .
C25 H25B 0.9700 .
C26 C27 1.460(5) .
C27 C28 1.383(5) .
C28 C29 1.400(5) .
C28 H28A 0.9300 .
C29 C30 1.348(6) .
C29 H29A 0.9300 .
C30 H30B 0.9300 .

loop_
_geom_torsion_atom_site_label_1
_geom_torsion_atom_site_label_2
_geom_torsion_atom_site_label_3
_geom_torsion_atom_site_label_4
_geom_torsion
_geom_torsion_site_symmetry_1
_geom_torsion_site_symmetry_2
_geom_torsion_site_symmetry_3
_geom_torsion_site_symmetry_4
C9 O1 C1 C2 -2.7(4) . . . .
C9 O1 C1 C10 174.9(3) . . . .
O1 C1 C2 C3 3.0(5) . . . .
C10 C1 C2 C3 -174.2(3) . . . .
C1 C2 C3 O2 176.5(3) . . . .
C1 C2 C3 C4 -1.0(5) . . . .
O2 C3 C4 C9 -178.6(3) . . . .
C2 C3 C4 C9 -1.0(4) . . . .
O2 C3 C4 C5 1.6(5) . . . .
C2 C3 C4 C5 179.2(3) . . . .
C9 C4 C5 C6 0.8(5) . . . .
C3 C4 C5 C6 -179.4(3) . . . .
C4 C5 C6 C7 -0.3(6) . . . .
C5 C6 C7 C8 -0.1(6) . . . .
C6 C7 C8 C9 -0.1(5) . . . .
C1 O1 C9 C4 0.5(4) . . . .
C1 O1 C9 C8 -177.5(3) . . . .
C5 C4 C9 O1 -178.9(3) . . . .
C3 C4 C9 O1 1.3(4) . . . .
C5 C4 C9 C8 -1.1(5) . . . .
C3 C4 C9 C8 179.2(3) . . . .
C7 C8 C9 O1 178.7(3) . . . .
C7 C8 C9 C4 0.7(5) . . . .
C2 C1 C10 C11 -109.8(4) . . . .
O1 C1 C10 C11 72.7(4) . . . .
C1 C10 C11 O3 -0.8(6) . . . .
C1 C10 C11 C12 177.5(3) . . . .
O3 C11 C12 C13 176.0(4) . . . .
C10 C11 C12 C13 -2.3(6) . . . .
O3 C11 C12 S1 -4.5(5) . . . .
C10 C11 C12 S1 177.2(3) . . . .
C15 S1 C12 C13 0.1(3) . . . .
C15 S1 C12 C11 -179.5(3) . . . .
C11 C12 C13 C14 179.3(4) . . . .
S1 C12 C13 C14 -0.3(4) . . . .
C12 C13 C14 C15 0.3(5) . . . .
C13 C14 C15 S1 -0.3(5) . . . .
C12 S1 C15 C14 0.1(4) . . . .
C24 O4 C16 C17 0.0(5) . . . .
C24 O4 C16 C25 179.9(3) . . . .
O4 C16 C17 C18 2.0(5) . . . .
C25 C16 C17 C18 -177.9(3) . . . .
C16 C17 C18 O5 178.5(3) . . . .
C16 C17 C18 C19 -2.2(5) . . . .
O5 C18 C19 C24 -179.9(3) . . . .
C17 C18 C19 C24 0.8(4) . . . .
O5 C18 C19 C20 -0.1(5) . . . .
C17 C18 C19 C20 -179.3(3) . . . .
C24 C19 C20 C21 0.5(5) . . . .
C18 C19 C20 C21 -179.4(3) . . . .
C19 C20 C21 C22 -1.0(6) . . . .
C20 C21 C22 C23 0.8(7) . . . .
C21 C22 C23 C24 0.0(6) . . . .
C16 O4 C24 C19 -1.4(5) . . . .
C16 O4 C24 C23 179.3(3) . . . .
C20 C19 C24 O4 -178.9(3) . . . .
C18 C19 C24 O4 1.0(5) . . . .
C20 C19 C24 C23 0.3(5) . . . .
C18 C19 C24 C23 -179.8(3) . . . .
C22 C23 C24 O4 178.7(3) . . . .
C22 C23 C24 C19 -0.6(6) . . . .
C17 C16 C25 C26 93.7(4) . . . .
O4 C16 C25 C26 -86.2(4) . . . .
C16 C25 C26 O6 -20.0(5) . . . .
C16 C25 C26 C27 161.6(3) . . . .
O6 C26 C27 C28 167.3(4) . . . .
C25 C26 C27 C28 -14.3(6) . . . .
O6 C26 C27 S2 -9.5(5) . . . .
C25 C26 C27 S2 169.0(3) . . . .
C30 S2 C27 C28 1.5(3) . . . .
C30 S2 C27 C26 178.8(3) . . . .
C26 C27 C28 C29 -178.8(4) . . . .
S2 C27 C28 C29 -1.9(4) . . . .
C27 C28 C29 C30 1.4(5) . . . .
C28 C29 C30 S2 -0.3(5) . . . .
C27 S2 C30 C29 -0.7(4) . . . .
